data_8102143
loop_
_publ_author_name
'Ganszky, Ildik\'o'
'Kaizer, J\'ozsef'
'Czaun, Mikl\'os'
'Speier, G\'abor'
'P\'ark\'anyi, L\'aszl\'o'

_publ_section_title
;
Crystal structure of 2-phenylquinolin-3,4-dione, C~15~H~9~NO~2~
;
_journal_issue 3
_journal_name_full 'Zeitschrift f\"ur Kristallographie - New Crystal Structures'
_journal_page_first 259
_journal_page_last 260
_journal_volume 222
_journal_year 2007
_chemical_formula_sum 'C15 H9 N O2'
_chemical_formula_weight 235.23
_chemical_name_systematic
; 
 2-phenylquinolin-3,4-diones  
;
_space_group_IT_number 2
_symmetry_cell_setting triclinic
_symmetry_space_group_name_Hall '-P 1'
_symmetry_space_group_name_H-M 'P -1'
_atom_sites_solution_hydrogens geom
_atom_sites_solution_primary direct
_atom_sites_solution_secondary difmap
_audit_creation_method SHELXL-97
_cell_angle_alpha 115.26
_cell_angle_beta 91.28
_cell_angle_gamma 93.45
_cell_formula_units_Z 2
_cell_length_a 3.822
_cell_length_b 12.122
_cell_length_c 13.194
_cell_measurement_reflns_used 25
_cell_measurement_temperature 293(2)
_cell_measurement_theta_max 39.74
_cell_measurement_theta_min 35.41
_cell_volume 551.048
_computing_cell_refinement 'CAD4 Express'
_computing_data_collection 'CAD4 Express'
_computing_data_reduction 'XCAD4 (Harms 1996)'
_computing_structure_refinement 'SHELXL-97 (Sheldrick, 1997)'
_computing_structure_solution 'SHELXS-97 (Sheldrick, 1990)'
_diffrn_ambient_temperature 293(2)
_diffrn_measured_fraction_theta_full 0.733
_diffrn_measured_fraction_theta_max 0.733
_diffrn_measurement_device_type 'Enraf-Nonius CAD4'
_diffrn_measurement_method omega/2Theta
_diffrn_radiation_monochromator graphite
_diffrn_radiation_source 'fine-focus sealed tube'
_diffrn_radiation_type 'Cu K\a'
_diffrn_radiation_wavelength 1.54184
_diffrn_reflns_av_R_equivalents 0.0166
_diffrn_reflns_av_sigmaI/netI 0.0219
_diffrn_reflns_limit_h_max 4
_diffrn_reflns_limit_h_min -4
_diffrn_reflns_limit_k_max 15
_diffrn_reflns_limit_k_min -15
_diffrn_reflns_limit_l_max 16
_diffrn_reflns_limit_l_min -16
_diffrn_reflns_number 5225
_diffrn_reflns_theta_full 75.43
_diffrn_reflns_theta_max 75.43
_diffrn_reflns_theta_min 3.71
_diffrn_standards_decay_% 2
_diffrn_standards_interval_time 60
_diffrn_standards_number 3
_exptl_absorpt_coefficient_mu 0.775
_exptl_absorpt_correction_T_max 1.0000
_exptl_absorpt_correction_T_min 0.9831
_exptl_absorpt_correction_type psi-scan
_exptl_crystal_colour red
_exptl_crystal_density_diffrn 1.418
_exptl_crystal_density_method 'not measured'
_exptl_crystal_description needle
_exptl_crystal_F_000 244
_exptl_crystal_size_max 0.50
_exptl_crystal_size_mid 0.10
_exptl_crystal_size_min 0.05
_refine_diff_density_max 0.200
_refine_diff_density_min -0.177
_refine_diff_density_rms 0.034
_refine_ls_extinction_coef 0.009(2)
_refine_ls_extinction_expression Fc^*^=kFc[1+0.001xFc^2^\l^3^/sin(2\q)]^-1/4^
_refine_ls_extinction_method SHELXL
_refine_ls_goodness_of_fit_ref 1.054
_refine_ls_hydrogen_treatment mixed
_refine_ls_matrix_type full
_refine_ls_number_parameters 164
_refine_ls_number_reflns 1679
_refine_ls_number_restraints 0
_refine_ls_restrained_S_all 1.054
_refine_ls_R_factor_all 0.0447
_refine_ls_R_factor_gt 0.0373
_refine_ls_shift/su_max 0.000
_refine_ls_shift/su_mean 0.000
_refine_ls_structure_factor_coef Fsqd
_refine_ls_weighting_details 'calc w=1/[\s^2^(Fo^2^)+(0.0751P)^2^+0.0445P] where P=(Fo^2^+2Fc^2^)/3'
_refine_ls_weighting_scheme calc
_refine_ls_wR_factor_gt 0.1092
_refine_ls_wR_factor_ref 0.1141
_reflns_number_gt 1399
_reflns_number_total 1679
_reflns_threshold_expression >2sigma(I)
_cod_data_source_file 1267-2033.cff
_cod_data_source_block gj132
_cod_original_cell_volume 551.0
_cod_original_sg_symbol_H-M P-1
_cod_database_code 8102143

loop_
_symmetry_equiv_pos_as_xyz
'x, y, z'
'-x, -y, -z'

loop_
_atom_site_label
_atom_site_type_symbol
_atom_site_fract_x
_atom_site_fract_y
_atom_site_fract_z
_atom_site_U_iso_or_equiv
_atom_site_adp_type
_atom_site_occupancy
_atom_site_symmetry_multiplicity
_atom_site_Wyckoff_symbol
_atom_site_calc_flag
_atom_site_refinement_flags
_atom_site_disorder_assembly
_atom_site_disorder_group
O1 O -0.1682(3) 0.31288(10) 0.42465(9) 0.0477(3) Uani 1 2 i d . . .
O2 O 0.1205(4) 0.15861(11) 0.50219(9) 0.0577(4) Uani 1 2 i d . . .
N1 N 0.3008(3) 0.14129(10) 0.18909(9) 0.0351(3) Uani 1 2 i d . . .
C2 C 0.1649(3) 0.23646(12) 0.26109(11) 0.0331(3) Uani 1 2 i d . . .
C3 C 0.0406(4) 0.24218(12) 0.37037(11) 0.0355(3) Uani 1 2 i d . . .
C4 C 0.1599(4) 0.14536(13) 0.40709(11) 0.0380(3) Uani 1 2 i d . . .
C5 C 0.3073(4) 0.03997(12) 0.31885(11) 0.0347(3) Uani 1 2 i d . . .
C6 C 0.3824(4) -0.06160(13) 0.33695(13) 0.0408(4) Uani 1 2 i d . . .
H6 H 0.3418 -0.0626 0.4058 0.053 Uiso 1 2 i calc R . .
C7 C 0.5171(4) -0.16064(13) 0.25260(14) 0.0448(4) Uani 1 2 i d . . .
H7 H 0.5685 -0.2282 0.2647 0.058 Uiso 1 2 i calc R . .
C8 C 0.5757(4) -0.15935(13) 0.14993(13) 0.0441(4) Uani 1 2 i d . . .
H8 H 0.6645 -0.2266 0.0931 0.057 Uiso 1 2 i calc R . .
C9 C 0.5031(4) -0.05845(13) 0.13100(12) 0.0404(3) Uani 1 2 i d . . .
H9 H 0.5473 -0.0580 0.0621 0.053 Uiso 1 2 i calc R . .
C10 C 0.3647(4) 0.04178(12) 0.21467(11) 0.0335(3) Uani 1 2 i d . . .
C1' C 0.1029(4) 0.33976(12) 0.23306(11) 0.0348(3) Uani 1 2 i d . . .
C2' C 0.1586(4) 0.46018(13) 0.31407(13) 0.0448(4) Uani 1 2 i d . . .
H2' H 0.2332 0.4762 0.3869 0.058 Uiso 1 2 i calc R . .
C3' C 0.1032(5) 0.55591(15) 0.28661(15) 0.0537(4) Uani 1 2 i d . . .
H3' H 0.1430 0.6362 0.3408 0.070 Uiso 1 2 i calc R . .
C4' C -0.0106(5) 0.53268(16) 0.17922(16) 0.0542(4) Uani 1 2 i d . . .
H4' H -0.0474 0.5973 0.1609 0.070 Uiso 1 2 i calc R . .
C5' C -0.0705(5) 0.41330(16) 0.09833(14) 0.0506(4) Uani 1 2 i d . . .
H5' H -0.1505 0.3978 0.0261 0.066 Uiso 1 2 i calc R . .
C6' C -0.0113(4) 0.31691(14) 0.12492(12) 0.0417(3) Uani 1 2 i d . . .
H6' H -0.0482 0.2368 0.0702 0.054 Uiso 1 2 i calc R . .

loop_
_atom_site_aniso_label
_atom_site_aniso_U_11
_atom_site_aniso_U_22
_atom_site_aniso_U_33
_atom_site_aniso_U_23
_atom_site_aniso_U_13
_atom_site_aniso_U_12
O1 0.0563(7) 0.0462(6) 0.0419(6) 0.0178(5) 0.0147(5) 0.0173(5)
O2 0.0878(9) 0.0563(7) 0.0378(6) 0.0260(5) 0.0185(6) 0.0204(6)
N1 0.0391(6) 0.0348(6) 0.0331(6) 0.0160(5) 0.0033(5) 0.0047(5)
C2 0.0336(7) 0.0335(6) 0.0319(6) 0.0139(5) 0.0004(5) 0.0024(5)
C3 0.0388(7) 0.0337(6) 0.0326(6) 0.0128(5) 0.0036(5) 0.0027(5)
C4 0.0429(7) 0.0401(7) 0.0344(7) 0.0191(6) 0.0058(5) 0.0038(6)
C5 0.0367(7) 0.0329(6) 0.0354(7) 0.0154(5) 0.0009(5) 0.0020(5)
C6 0.0433(8) 0.0409(7) 0.0445(8) 0.0247(6) 0.0011(6) 0.0023(6)
C7 0.0465(8) 0.0359(7) 0.0561(9) 0.0234(6) 0.0015(7) 0.0059(6)
C8 0.0457(8) 0.0347(7) 0.0489(8) 0.0142(6) 0.0061(6) 0.0084(6)
C9 0.0453(8) 0.0386(7) 0.0356(7) 0.0137(6) 0.0058(6) 0.0058(6)
C10 0.0336(7) 0.0331(6) 0.0342(6) 0.0150(5) 0.0005(5) 0.0023(5)
C1' 0.0360(7) 0.0356(7) 0.0360(7) 0.0178(5) 0.0056(5) 0.0062(5)
C2' 0.0567(9) 0.0383(7) 0.0392(7) 0.0163(6) 0.0039(6) 0.0041(6)
C3' 0.0727(12) 0.0348(7) 0.0537(9) 0.0178(7) 0.0144(8) 0.0106(7)
C4' 0.0633(10) 0.0494(9) 0.0660(10) 0.0372(8) 0.0183(8) 0.0207(8)
C5' 0.0576(10) 0.0579(9) 0.0476(9) 0.0322(8) 0.0036(7) 0.0131(8)
C6' 0.0486(8) 0.0408(7) 0.0368(7) 0.0173(6) 0.0031(6) 0.0072(6)

loop_
_atom_type_symbol
_atom_type_description
_atom_type_scat_dispersion_real
_atom_type_scat_dispersion_imag
_atom_type_scat_source
C C 0.0181 0.0091 'International Tables Vol C Tables 4.2.6.8 and 6.1.1.4'
H H 0.0000 0.0000 'International Tables Vol C Tables 4.2.6.8 and 6.1.1.4'
N N 0.0311 0.0180 'International Tables Vol C Tables 4.2.6.8 and 6.1.1.4'
O O 0.0492 0.0322 'International Tables Vol C Tables 4.2.6.8 and 6.1.1.4'

loop_
_geom_angle_atom_site_label_1
_geom_angle_atom_site_label_2
_geom_angle_atom_site_label_3
_geom_angle
_geom_angle_site_symmetry_1
_geom_angle_site_symmetry_3
_geom_angle_publ_flag
C2 N1 C10 120.63(11) . . ?
N1 C2 C1' 119.78(12) . . ?
N1 C2 C3 121.78(12) . . ?
C1' C2 C3 118.28(12) . . ?
O1 C3 C2 122.69(12) . . ?
O1 C3 C4 119.61(12) . . ?
C2 C3 C4 117.43(12) . . ?
O2 C4 C5 125.26(13) . . ?
O2 C4 C3 119.68(13) . . ?
C5 C4 C3 115.04(12) . . ?
C6 C5 C10 120.43(13) . . ?
C6 C5 C4 120.66(13) . . ?
C10 C5 C4 118.90(12) . . ?
C7 C6 C5 119.95(14) . . ?
C6 C7 C8 119.97(13) . . ?
C7 C8 C9 120.62(14) . . ?
C10 C9 C8 120.23(14) . . ?
C9 C10 C5 118.79(12) . . ?
C9 C10 N1 116.76(12) . . ?
C5 C10 N1 124.42(12) . . ?
C6' C1' C2' 119.40(13) . . ?
C6' C1' C2 119.84(12) . . ?
C2' C1' C2 120.76(12) . . ?
C3' C2' C1' 120.23(14) . . ?
C4' C3' C2' 120.11(15) . . ?
C3' C4' C5' 120.14(14) . . ?
C4' C5' C6' 120.05(14) . . ?
C5' C6' C1' 120.05(14) . . ?

loop_
_geom_bond_atom_site_label_1
_geom_bond_atom_site_label_2
_geom_bond_distance
_geom_bond_site_symmetry_2
_geom_bond_publ_flag
O1 C3 1.2118(17) . ?
O2 C4 1.2092(18) . ?
N1 C2 1.2893(18) . ?
N1 C10 1.4169(16) . ?
C2 C1' 1.4792(18) . ?
C2 C3 1.5028(19) . ?
C3 C4 1.5362(18) . ?
C4 C5 1.4667(19) . ?
C5 C6 1.3950(18) . ?
C5 C10 1.4059(19) . ?
C6 C7 1.380(2) . ?
C7 C8 1.384(2) . ?
C8 C9 1.391(2) . ?
C9 C10 1.3905(19) . ?
C1' C6' 1.387(2) . ?
C1' C2' 1.393(2) . ?
C2' C3' 1.381(2) . ?
C3' C4' 1.376(3) . ?
C4' C5' 1.384(2) . ?
C5' C6' 1.385(2) . ?

loop_
_geom_torsion_atom_site_label_1
_geom_torsion_atom_site_label_2
_geom_torsion_atom_site_label_3
_geom_torsion_atom_site_label_4
_geom_torsion
_geom_torsion_site_symmetry_1
_geom_torsion_site_symmetry_2
_geom_torsion_site_symmetry_3
_geom_torsion_site_symmetry_4
_geom_torsion_publ_flag
C10 N1 C2 C1' 179.53(11) . . . . ?
C10 N1 C2 C3 -5.2(2) . . . . ?
N1 C2 C3 O1 -159.48(14) . . . . ?
C1' C2 C3 O1 15.8(2) . . . . ?
N1 C2 C3 C4 14.6(2) . . . . ?
C1' C2 C3 C4 -170.13(11) . . . . ?
O1 C3 C4 O2 -18.9(2) . . . . ?
C2 C3 C4 O2 166.87(14) . . . . ?
O1 C3 C4 C5 159.40(14) . . . . ?
C2 C3 C4 C5 -14.85(18) . . . . ?
O2 C4 C5 C6 6.7(2) . . . . ?
C3 C4 C5 C6 -171.53(12) . . . . ?
O2 C4 C5 C10 -174.71(15) . . . . ?
C3 C4 C5 C10 7.12(19) . . . . ?
C10 C5 C6 C7 0.6(2) . . . . ?
C4 C5 C6 C7 179.24(13) . . . . ?
C5 C6 C7 C8 -0.3(2) . . . . ?
C6 C7 C8 C9 0.6(2) . . . . ?
C7 C8 C9 C10 -1.1(2) . . . . ?
C8 C9 C10 C5 1.3(2) . . . . ?
C8 C9 C10 N1 179.49(12) . . . . ?
C6 C5 C10 C9 -1.1(2) . . . . ?
C4 C5 C10 C9 -179.75(13) . . . . ?
C6 C5 C10 N1 -179.10(12) . . . . ?
C4 C5 C10 N1 2.2(2) . . . . ?
C2 N1 C10 C9 178.32(12) . . . . ?
C2 N1 C10 C5 -3.6(2) . . . . ?
N1 C2 C1' C6' 37.98(19) . . . . ?
C3 C2 C1' C6' -137.42(14) . . . . ?
N1 C2 C1' C2' -141.90(15) . . . . ?
C3 C2 C1' C2' 42.70(19) . . . . ?
C6' C1' C2' C3' -0.5(2) . . . . ?
C2 C1' C2' C3' 179.34(15) . . . . ?
C1' C2' C3' C4' 0.6(3) . . . . ?
C2' C3' C4' C5' 0.1(3) . . . . ?
C3' C4' C5' C6' -0.9(3) . . . . ?
C4' C5' C6' C1' 1.0(3) . . . . ?
C2' C1' C6' C5' -0.3(2) . . . . ?
C2 C1' C6' C5' 179.85(13) . . . . ?

loop_
_cod_related_entry_id
_cod_related_entry_database
_cod_related_entry_code
1 ChemSpider 30653915
